data_7220817
loop_
_publ_author_name
'Dong, Ruo Ting'
'Ma, Zhao Ying'
'Chen, Li Xin'
'Huang, Lan Fen'
'Li, Qian Hong'
'Hu, Ming Yuan'
'Shen, Mo Yuan'
'Li, Chu Wen'
'Deng, Hong'

_publ_section_title
;
 Zinc and cadmium metal-directed coordination polymers: in situ flexible
 tetrazole ligand synthesis, structures, and properties
;
_journal_issue 30
_journal_name_full CrystEngComm
_journal_page_first 5814
_journal_paper_doi 10.1039/C5CE00939A
_journal_volume 17
_journal_year 2015
_chemical_formula_moiety 'C18 H12 N10 O8 Zn3'
_chemical_formula_sum 'C18 H12 N10 O8 Zn3'
_chemical_formula_weight 692.49
_chemical_name_systematic
; 
 ? 
;
_space_group_IT_number 15
_symmetry_cell_setting monoclinic
_symmetry_space_group_name_Hall '-C 2yc'
_symmetry_space_group_name_H-M 'C 1 2/c 1'
_atom_sites_solution_hydrogens geom
_atom_sites_solution_primary direct
_atom_sites_solution_secondary difmap
_audit_block_doi 10.5517/cc13xqpf
_audit_creation_method SHELXL-97
_audit_update_record
;
2014-12-21 deposited with the CCDC.
2015-06-22 downloaded from the CCDC.
;
_cell_angle_alpha 90.00
_cell_angle_beta 96.379(3)
_cell_angle_gamma 90.00
_cell_formula_units_Z 4
_cell_length_a 25.319(5)
_cell_length_b 14.309(3)
_cell_length_c 7.0137(14)
_cell_measurement_reflns_used 4592
_cell_measurement_temperature 296(2)
_cell_measurement_theta_max 25.39
_cell_measurement_theta_min 1.62
_cell_volume 2525.3(9)
_computing_cell_refinement SMART
_computing_data_collection 'SMART (Bruker, 2000)'
_computing_data_reduction 'SAINT (Bruker, 2000)'
_computing_molecular_graphics SHELXTL
_computing_publication_material SHELXTL
_computing_structure_refinement SHELXTL
_computing_structure_solution 'SHELXTL (Bruker, 2000)'
_diffrn_ambient_temperature 296(2)
_diffrn_measured_fraction_theta_full 0.990
_diffrn_measured_fraction_theta_max 0.990
_diffrn_measurement_device_type 'Bruker AXS SMART APEX CCD diffractometer'
_diffrn_measurement_method '\w scans'
_diffrn_radiation_monochromator graphite
_diffrn_radiation_source 'fine-focus sealed tube'
_diffrn_radiation_type MoK\a
_diffrn_radiation_wavelength 0.71073
_diffrn_reflns_av_R_equivalents 0.0325
_diffrn_reflns_av_sigmaI/netI 0.0513
_diffrn_reflns_limit_h_max 9
_diffrn_reflns_limit_h_min -30
_diffrn_reflns_limit_k_max 17
_diffrn_reflns_limit_k_min -13
_diffrn_reflns_limit_l_max 8
_diffrn_reflns_limit_l_min -8
_diffrn_reflns_number 4592
_diffrn_reflns_theta_full 25.39
_diffrn_reflns_theta_max 25.39
_diffrn_reflns_theta_min 1.62
_exptl_absorpt_coefficient_mu 2.891
_exptl_absorpt_correction_T_max 0.561
_exptl_absorpt_correction_T_min 0.505
_exptl_absorpt_correction_type multi-scan
_exptl_absorpt_process_details 'Apex2 (Bruker, 2005)'
_exptl_crystal_colour colorless
_exptl_crystal_density_diffrn 1.821
_exptl_crystal_density_method 'not measured'
_exptl_crystal_description rod-like
_exptl_crystal_F_000 1376
_exptl_crystal_size_max 0.30
_exptl_crystal_size_mid 0.20
_exptl_crystal_size_min 0.20
_platon_squeeze_details
;
;
_refine_diff_density_max 0.367
_refine_diff_density_min -0.366
_refine_diff_density_rms 0.084
_refine_ls_extinction_method none
_refine_ls_goodness_of_fit_ref 1.045
_refine_ls_hydrogen_treatment mixed
_refine_ls_matrix_type full
_refine_ls_number_parameters 177
_refine_ls_number_reflns 2320
_refine_ls_number_restraints 0
_refine_ls_restrained_S_all 1.045
_refine_ls_R_factor_all 0.0447
_refine_ls_R_factor_gt 0.0326
_refine_ls_shift/su_max 0.001
_refine_ls_shift/su_mean 0.000
_refine_ls_structure_factor_coef Fsqd
_refine_ls_weighting_details 'calc w=1/[\s^2^(Fo^2^)+(0.0263P)^2^+0.0000P] where P=(Fo^2^+2Fc^2^)/3'
_refine_ls_weighting_scheme calc
_refine_ls_wR_factor_gt 0.0691
_refine_ls_wR_factor_ref 0.0730
_reflns_number_gt 1852
_reflns_number_total 2320
_reflns_threshold_expression >2sigma(I)
_cod_data_source_file c5ce00939a2.cif
_cod_data_source_block 2a
_cod_depositor_comments 'Adding full bibliography for 7220813--7220819.cif.'
_cod_original_sg_symbol_H-M 'C 2/c'
_cod_database_code 7220817

loop_
_symmetry_equiv_pos_as_xyz
'x, y, z'
'-x, y, -z+1/2'
'x+1/2, y+1/2, z'
'-x+1/2, y+1/2, -z+1/2'
'-x, -y, -z'
'x, -y, z-1/2'
'-x+1/2, -y+1/2, -z'
'x+1/2, -y+1/2, z-1/2'

loop_
_atom_site_label
_atom_site_type_symbol
_atom_site_fract_x
_atom_site_fract_y
_atom_site_fract_z
_atom_site_U_iso_or_equiv
_atom_site_adp_type
_atom_site_occupancy
_atom_site_symmetry_multiplicity
_atom_site_calc_flag
_atom_site_refinement_flags
Zn1 Zn 0.0000 0.58424(4) 0.7500 0.02225(15) Uani 1 2 d S
Zn2 Zn 0.150262(15) 0.71408(3) 0.16257(6) 0.02617(14) Uani 1 1 d .
N1 N 0.20531(11) 0.60864(19) 0.1351(4) 0.0272(7) Uani 1 1 d .
C4 C 0.22688(14) 0.4464(2) 0.1269(5) 0.0301(8) Uani 1 1 d .
H4 H 0.2152 0.3850 0.1115 0.036 Uiso 1 1 calc R
C2 C 0.29544(14) 0.5577(2) 0.1799(5) 0.0320(9) Uani 1 1 d .
H2 H 0.3313 0.5733 0.1985 0.038 Uiso 1 1 calc R
C1 C 0.25783(14) 0.6269(2) 0.1664(5) 0.0321(9) Uani 1 1 d .
H1 H 0.2689 0.6888 0.1793 0.038 Uiso 1 1 calc R
C5 C 0.19077(14) 0.5189(2) 0.1105(5) 0.0319(9) Uani 1 1 d .
H5 H 0.1549 0.5050 0.0813 0.038 Uiso 1 1 calc R
C3 C 0.28050(13) 0.4654(2) 0.1660(5) 0.0273(8) Uani 1 1 d .
C6 C 0.32068(14) 0.3877(3) 0.2012(5) 0.0337(9) Uani 1 1 d .
O1 O 0.36808(11) 0.40553(19) 0.2205(5) 0.0629(9) Uani 1 1 d .
O2 O 0.30106(10) 0.30555(17) 0.2117(4) 0.0396(7) Uani 1 1 d .
N5 N 0.04130(10) 0.59790(18) 0.5046(4) 0.0219(6) Uani 1 1 d .
N4 N 0.04886(10) 0.53470(18) 0.3668(4) 0.0222(6) Uani 1 1 d .
N3 N 0.08294(11) 0.56629(18) 0.2575(4) 0.0250(6) Uani 1 1 d .
C7 C 0.07259(12) 0.6702(2) 0.4731(5) 0.0218(7) Uani 1 1 d .
N2 N 0.09917(10) 0.65237(18) 0.3233(4) 0.0244(6) Uani 1 1 d .
O4 O -0.05781(9) 0.67617(17) 0.6198(3) 0.0350(6) Uani 1 1 d .
O3 O 0.13186(9) 0.75838(16) -0.1004(3) 0.0334(6) Uani 1 1 d .
C8 C 0.07895(14) 0.7552(2) 0.5966(5) 0.0282(8) Uani 1 1 d .
H8A H 0.0469 0.7927 0.5770 0.034 Uiso 1 1 calc R
H8B H 0.1083 0.7925 0.5607 0.034 Uiso 1 1 calc R
C9 C 0.08957(13) 0.7279(2) -0.1933(5) 0.0253(8) Uani 1 1 d .

loop_
_atom_site_aniso_label
_atom_site_aniso_U_11
_atom_site_aniso_U_22
_atom_site_aniso_U_33
_atom_site_aniso_U_23
_atom_site_aniso_U_13
_atom_site_aniso_U_12
Zn1 0.0232(3) 0.0216(3) 0.0235(3) 0.000 0.0090(2) 0.000
Zn2 0.0284(2) 0.0235(2) 0.0280(2) 0.00040(18) 0.00960(18) -0.00452(17)
N1 0.0303(16) 0.0235(16) 0.0288(17) -0.0004(13) 0.0077(13) 0.0003(13)
C4 0.037(2) 0.0196(19) 0.035(2) -0.0038(16) 0.0077(17) -0.0044(16)
C2 0.0257(18) 0.031(2) 0.040(2) 0.0023(18) 0.0091(17) -0.0031(16)
C1 0.039(2) 0.0217(19) 0.038(2) 0.0010(16) 0.0160(18) -0.0055(17)
C5 0.0308(19) 0.026(2) 0.039(2) -0.0056(17) 0.0042(17) 0.0019(16)
C3 0.0332(19) 0.025(2) 0.0258(19) 0.0011(15) 0.0109(16) 0.0007(16)
C6 0.036(2) 0.031(2) 0.034(2) -0.0034(18) 0.0069(18) 0.0065(18)
O1 0.0325(16) 0.0466(19) 0.110(3) -0.0025(18) 0.0088(17) 0.0064(14)
O2 0.0445(15) 0.0258(15) 0.0476(17) 0.0063(12) 0.0007(13) 0.0073(12)
N5 0.0255(14) 0.0191(15) 0.0224(15) 0.0008(12) 0.0082(12) -0.0014(12)
N4 0.0236(14) 0.0240(16) 0.0198(15) -0.0023(12) 0.0057(12) -0.0011(12)
N3 0.0281(15) 0.0232(16) 0.0248(16) -0.0007(13) 0.0080(13) -0.0046(13)
C7 0.0242(17) 0.0217(18) 0.0200(17) 0.0036(15) 0.0053(14) 0.0004(15)
N2 0.0277(15) 0.0213(16) 0.0250(16) -0.0002(13) 0.0064(13) -0.0040(12)
O4 0.0434(15) 0.0382(15) 0.0241(14) -0.0011(12) 0.0067(12) 0.0195(12)
O3 0.0303(13) 0.0384(15) 0.0316(15) 0.0035(12) 0.0034(11) -0.0110(12)
C8 0.0382(19) 0.0248(19) 0.0226(19) 0.0019(15) 0.0072(16) -0.0055(16)
C9 0.0335(19) 0.0183(18) 0.0254(19) -0.0051(15) 0.0094(16) -0.0037(15)

loop_
_atom_type_symbol
_atom_type_description
_atom_type_scat_dispersion_real
_atom_type_scat_dispersion_imag
_atom_type_scat_source
C C 0.0033 0.0016 'International Tables Vol C Tables 4.2.6.8 and 6.1.1.4'
H H 0.0000 0.0000 'International Tables Vol C Tables 4.2.6.8 and 6.1.1.4'
N N 0.0061 0.0033 'International Tables Vol C Tables 4.2.6.8 and 6.1.1.4'
O O 0.0106 0.0060 'International Tables Vol C Tables 4.2.6.8 and 6.1.1.4'
Zn Zn 0.2839 1.4301 'International Tables Vol C Tables 4.2.6.8 and 6.1.1.4'

loop_
_geom_angle_atom_site_label_1
_geom_angle_atom_site_label_2
_geom_angle_atom_site_label_3
_geom_angle
_geom_angle_site_symmetry_1
_geom_angle_site_symmetry_3
O4 Zn1 O4 102.43(14) . 2_556
O4 Zn1 N5 88.40(9) . .
O4 Zn1 N5 84.98(9) 2_556 .
O4 Zn1 N5 84.98(9) . 2_556
O4 Zn1 N5 88.40(9) 2_556 2_556
N5 Zn1 N5 169.42(14) . 2_556
O4 Zn1 N4 89.24(10) . 5_566
O4 Zn1 N4 168.28(10) 2_556 5_566
N5 Zn1 N4 94.38(9) . 5_566
N5 Zn1 N4 93.77(10) 2_556 5_566
O4 Zn1 N4 168.28(10) . 6_566
O4 Zn1 N4 89.24(10) 2_556 6_566
N5 Zn1 N4 93.77(10) . 6_566
N5 Zn1 N4 94.38(9) 2_556 6_566
N4 Zn1 N4 79.11(13) 5_566 6_566
O2 Zn2 O3 106.40(10) 4 .
O2 Zn2 N2 117.17(11) 4 .
O3 Zn2 N2 124.73(10) . .
O2 Zn2 N1 97.65(11) 4 .
O3 Zn2 N1 103.88(11) . .
N2 Zn2 N1 102.29(11) . .
C5 N1 C1 117.3(3) . .
C5 N1 Zn2 122.0(2) . .
C1 N1 Zn2 120.2(2) . .
C5 C4 C3 119.8(3) . .
C5 C4 H4 120.1 . .
C3 C4 H4 120.1 . .
C1 C2 C3 120.4(3) . .
C1 C2 H2 119.8 . .
C3 C2 H2 119.8 . .
N1 C1 C2 122.4(3) . .
N1 C1 H1 118.8 . .
C2 C1 H1 118.8 . .
N1 C5 C4 122.6(3) . .
N1 C5 H5 118.7 . .
C4 C5 H5 118.7 . .
C2 C3 C4 117.3(3) . .
C2 C3 C6 121.4(3) . .
C4 C3 C6 121.2(3) . .
O1 C6 O2 124.6(3) . .
O1 C6 C3 120.1(3) . .
O2 C6 C3 115.3(3) . .
C6 O2 Zn2 114.5(2) . 4_545
C7 N5 N4 105.4(2) . .
C7 N5 Zn1 124.1(2) . .
N4 N5 Zn1 129.8(2) . .
N3 N4 N5 110.2(2) . .
N3 N4 Zn1 115.6(2) . 5_566
N5 N4 Zn1 131.51(19) . 5_566
N4 N3 N2 108.1(2) . .
N2 C7 N5 110.1(3) . .
N2 C7 C8 125.6(3) . .
N5 C7 C8 124.3(3) . .
C7 N2 N3 106.2(2) . .
C7 N2 Zn2 140.3(2) . .
N3 N2 Zn2 113.30(19) . .
C9 O4 Zn1 130.0(2) 2 .
C9 O3 Zn2 118.2(2) . .
C7 C8 C9 110.4(3) . 1_556
C7 C8 H8A 109.6 . .
C9 C8 H8A 109.6 1_556 .
C7 C8 H8B 109.6 . .
C9 C8 H8B 109.6 1_556 .
H8A C8 H8B 108.1 . .
O4 C9 O3 122.6(3) 2 .
O4 C9 C8 120.1(3) 2 1_554
O3 C9 C8 117.3(3) . 1_554

loop_
_geom_bond_atom_site_label_1
_geom_bond_atom_site_label_2
_geom_bond_distance
_geom_bond_site_symmetry_2
Zn1 O4 2.100(2) .
Zn1 O4 2.100(2) 2_556
Zn1 N5 2.120(3) .
Zn1 N5 2.120(3) 2_556
Zn1 N4 2.207(3) 5_566
Zn1 N4 2.207(3) 6_566
Zn2 O2 1.941(2) 4
Zn2 O3 1.957(2) .
Zn2 N2 2.012(3) .
Zn2 N1 2.077(3) .
N1 C5 1.342(4) .
N1 C1 1.349(4) .
C4 C5 1.378(5) .
C4 C3 1.382(5) .
C4 H4 0.9300 .
C2 C1 1.370(5) .
C2 C3 1.375(4) .
C2 H2 0.9300 .
C1 H1 0.9300 .
C5 H5 0.9300 .
C3 C6 1.509(5) .
C6 O1 1.220(4) .
C6 O2 1.281(4) .
O2 Zn2 1.941(2) 4_545
N5 C7 1.336(4) .
N5 N4 1.353(3) .
N4 N3 1.298(3) .
N4 Zn1 2.207(3) 5_566
N3 N2 1.363(3) .
C7 N2 1.334(4) .
C7 C8 1.492(4) .
O4 C9 1.246(4) 2
O3 C9 1.267(4) .
C8 C9 1.519(5) 1_556
C8 H8A 0.9700 .
C8 H8B 0.9700 .
C9 O4 1.246(4) 2
C9 C8 1.519(5) 1_554

loop_
_platon_squeeze_void_nr
_platon_squeeze_void_average_x
_platon_squeeze_void_average_y
_platon_squeeze_void_average_z
_platon_squeeze_void_volume
_platon_squeeze_void_count_electrons
_platon_squeeze_void_content
1 0.000 0.000 -0.026 185 52 ' '
2 0.500 0.500 -0.044 185 52 ' '
